data_4308394
loop_
_publ_author_name
'Bacchi, Alessia'
'Bosetti, Elsa'
'Carcelli, Mauro'
'Pelagatti, Paolo'
'Rogolino, Dominga'
'Pelizzi, Giancarlo'

_publ_section_title
;
 "Venetian Blinds" Mechanism of Solvation/Desolvation in Palladium(II)
 Wheel-and-Axle Organic--Inorganic Diols
;
_journal_coden_ASTM INOCAJ
_journal_issue 2
_journal_name_full 'Inorganic Chemistry'
_journal_page_first 431
_journal_page_last 442
_journal_paper_doi 10.1021/ic048896m
_journal_volume 44
_journal_year 2005
_chemical_formula_sum 'C40 H42 Cl2 N2 O4 Pd S2'
_chemical_formula_weight 856.18
_space_group_IT_number 14
_symmetry_cell_setting monoclinic
_symmetry_space_group_name_Hall '-P 2yn'
_symmetry_space_group_name_H-M 'P 1 21/n 1'
_atom_sites_solution_hydrogens geom
_atom_sites_solution_primary direct
_atom_sites_solution_secondary difmap
_audit_creation_method SHELXL-97
_cell_angle_alpha 90.00
_cell_angle_beta 106.166(2)
_cell_angle_gamma 90.00
_cell_formula_units_Z 2
_cell_length_a 7.6906(3)
_cell_length_b 18.5017(8)
_cell_length_c 14.5046(5)
_cell_measurement_temperature 293(2)
_cell_volume 1982.24(14)
_computing_cell_refinement
;
SAINT: SAX, Area Detector Integration, Siemens Analytical instruments
INC., Madison, Wisconsin, USA. 
;
_computing_data_collection
;
SAINT: SAX, Area Detector Integration, Siemens Analytical instruments
 INC., Madison, Wisconsin, USA. 
;
_computing_data_reduction
;
SAINT: SAX, Area Detector Integration, Siemens Analytical instruments
 INC., Madison, Wisconsin, USA. 
SADABS: Siemens Area Detector Absorption Correction Software, 
Sheldrick G., 1996, University of Goettingen, Germany.
;
_computing_molecular_graphics 'Ortep-3 for Windows (Farrugia, 1997)'
_computing_publication_material 'PARST -  M. Nardelli, J. Appl. Crystallogr. 1995, 28, 659'
_computing_structure_refinement 'SHELXL-97 (Sheldrick, 1997)'
_computing_structure_solution 'SIR97 (Altomare et al., 1997)'
_diffrn_ambient_temperature 293(2)
_diffrn_detector_area_resol_mean 8.2
_diffrn_measured_fraction_theta_full 0.999
_diffrn_measured_fraction_theta_max 0.999
_diffrn_measurement_device_type 'Bruker AXS CCD diffractometer'
_diffrn_measurement_method '\w scan'
_diffrn_radiation_monochromator graphite
_diffrn_radiation_source 'fine-focus sealed tube'
_diffrn_radiation_type MoK\a
_diffrn_radiation_wavelength 0.71073
_diffrn_reflns_av_R_equivalents 0.0269
_diffrn_reflns_av_sigmaI/netI 0.0214
_diffrn_reflns_limit_h_max 10
_diffrn_reflns_limit_h_min -10
_diffrn_reflns_limit_k_max 24
_diffrn_reflns_limit_k_min -25
_diffrn_reflns_limit_l_max 19
_diffrn_reflns_limit_l_min -19
_diffrn_reflns_number 27199
_diffrn_reflns_theta_full 28.71
_diffrn_reflns_theta_max 28.71
_diffrn_reflns_theta_min 1.83
_exptl_absorpt_coefficient_mu 0.750
_exptl_absorpt_correction_T_max 1.00
_exptl_absorpt_correction_T_min 0.860402
_exptl_absorpt_correction_type 'symmetry related measurements'
_exptl_absorpt_process_details 'as implemented in SAINT+/SADABS package'
_exptl_crystal_colour yellow
_exptl_crystal_density_diffrn 1.434
_exptl_crystal_density_method 'not measured'
_exptl_crystal_description prism
_exptl_crystal_F_000 880
_exptl_crystal_size_max 0.18
_exptl_crystal_size_mid 0.10
_exptl_crystal_size_min 0.06
_refine_diff_density_max 1.013
_refine_diff_density_min -0.626
_refine_diff_density_rms 0.060
_refine_ls_extinction_method none
_refine_ls_goodness_of_fit_ref 1.042
_refine_ls_hydrogen_treatment mixed
_refine_ls_matrix_type full
_refine_ls_number_parameters 294
_refine_ls_number_reflns 5123
_refine_ls_number_restraints 0
_refine_ls_restrained_S_all 1.042
_refine_ls_R_factor_all 0.0411
_refine_ls_R_factor_gt 0.0307
_refine_ls_shift/su_max 0.000
_refine_ls_shift/su_mean 0.000
_refine_ls_structure_factor_coef Fsqd
_refine_ls_weighting_details 'calc w=1/[\s^2^(Fo^2^)+(0.0581P)^2^+0.2277P] where P=(Fo^2^+2Fc^2^)/3'
_refine_ls_weighting_scheme calc
_refine_ls_wR_factor_gt 0.0881
_refine_ls_wR_factor_ref 0.0933
_reflns_number_gt 4115
_reflns_number_total 5123
_reflns_threshold_expression >2sigma(I)
_cod_data_source_file ic048896msi20040811_044420_03.cif
_cod_data_source_block 3
_cod_original_cell_volume 1982.24(13)
_cod_database_code 4308394

loop_
_symmetry_equiv_pos_as_xyz
'x, y, z'
'-x+1/2, y+1/2, -z+1/2'
'-x, -y, -z'
'x-1/2, -y-1/2, z-1/2'

loop_
_atom_site_label
_atom_site_type_symbol
_atom_site_fract_x
_atom_site_fract_y
_atom_site_fract_z
_atom_site_U_iso_or_equiv
_atom_site_adp_type
_atom_site_occupancy
_atom_site_symmetry_multiplicity
_atom_site_calc_flag
_atom_site_refinement_flags
_atom_site_disorder_assembly
_atom_site_disorder_group
Pd Pd 0.0000 0.0000 0.5000 0.03140(8) Uani 1 2 d S . .
Cl Cl 0.27042(7) -0.03723(3) 0.60271(4) 0.04864(14) Uani 1 1 d . . .
N1 N -0.1220(2) -0.09241(9) 0.52519(12) 0.0339(3) Uani 1 1 d . . .
O1 O -0.6072(2) -0.26117(9) 0.52647(14) 0.0528(4) Uani 1 1 d . . .
O2 O -0.8596(3) -0.36721(12) 0.49177(15) 0.0722(6) Uani 1 1 d . . .
S S -1.00190(9) -0.38429(4) 0.40024(6) 0.05820(17) Uani 1 1 d . . .
C1 C -0.4278(3) -0.28693(10) 0.54055(15) 0.0383(4) Uani 1 1 d . . .
C2 C -0.3138(3) -0.21887(10) 0.53802(14) 0.0340(4) Uani 1 1 d . . .
C3 C -0.3782(3) -0.15122(11) 0.55453(15) 0.0375(4) Uani 1 1 d . . .
C4 C -0.2811(3) -0.09004(11) 0.54693(15) 0.0377(4) Uani 1 1 d . . .
C5 C -0.0560(3) -0.15767(11) 0.51330(16) 0.0376(4) Uani 1 1 d . . .
C6 C -0.1465(3) -0.22079(11) 0.51854(16) 0.0393(4) Uani 1 1 d . . .
C7 C -0.4249(3) -0.33779(11) 0.45719(14) 0.0365(4) Uani 1 1 d . . .
C8 C -0.4034(3) -0.41221(11) 0.46848(17) 0.0425(5) Uani 1 1 d . . .
C9 C -0.4176(4) -0.45678(13) 0.38995(19) 0.0517(6) Uani 1 1 d . . .
C10 C -0.4533(4) -0.42764(15) 0.29860(19) 0.0561(6) Uani 1 1 d . . .
C11 C -0.4735(4) -0.35418(17) 0.28684(19) 0.0579(7) Uani 1 1 d . . .
C12 C -0.4608(3) -0.30933(13) 0.36502(16) 0.0489(5) Uani 1 1 d . . .
C13 C -0.3580(4) -0.32345(12) 0.63980(17) 0.0520(6) Uani 1 1 d . . .
C14 C -0.1814(6) -0.34165(16) 0.6785(2) 0.0714(9) Uani 1 1 d . . .
C15 C -0.1238(9) -0.37627(19) 0.7679(3) 0.1018(17) Uani 1 1 d . . .
C16 C -0.2443(11) -0.3924(2) 0.8176(3) 0.116(2) Uani 1 1 d . . .
C17 C -0.4235(12) -0.3764(2) 0.7788(3) 0.108(2) Uani 1 1 d . . .
C18 C -0.4837(7) -0.34136(17) 0.6906(2) 0.0749(10) Uani 1 1 d . . .
C19 C -0.9464(6) -0.4696(2) 0.3627(3) 0.1064(15) Uani 1 1 d . . .
H19A H -0.8261 -0.4682 0.3555 0.160 Uiso 1 1 calc R . .
H19B H -1.0307 -0.4819 0.3024 0.160 Uiso 1 1 calc R . .
H19C H -0.9522 -0.5053 0.4098 0.160 Uiso 1 1 calc R . .
C20 C -0.9605(7) -0.3302(2) 0.3091(3) 0.1042(13) Uani 1 1 d . . .
H20A H -0.9659 -0.2802 0.3255 0.156 Uiso 1 1 calc R . .
H20B H -1.0504 -0.3399 0.2497 0.156 Uiso 1 1 calc R . .
H20C H -0.8426 -0.3410 0.3023 0.156 Uiso 1 1 calc R . .
H5 H 0.031(3) -0.1582(14) 0.5012(15) 0.032(7) Uiso 1 1 d . . .
H6 H -0.483(4) -0.1479(14) 0.5665(18) 0.050(7) Uiso 1 1 d . . .
H4 H -0.322(3) -0.0451(14) 0.5589(16) 0.041(6) Uiso 1 1 d . . .
H3 H -0.094(3) -0.2616(13) 0.5044(17) 0.039(6) Uiso 1 1 d . . .
H12 H -0.477(4) -0.2552(15) 0.3536(18) 0.053(7) Uiso 1 1 d . . .
H8 H -0.373(3) -0.4303(14) 0.5325(19) 0.051(7) Uiso 1 1 d . . .
H10 H -0.462(4) -0.4582(17) 0.242(2) 0.073(9) Uiso 1 1 d . . .
H11 H -0.480(4) -0.3373(17) 0.230(2) 0.071(9) Uiso 1 1 d . . .
H9 H -0.391(4) -0.5145(17) 0.400(2) 0.068(9) Uiso 1 1 d . . .
H1O H -0.685(4) -0.2951(17) 0.511(2) 0.066(9) Uiso 1 1 d . . .
H14 H -0.102(4) -0.3355(15) 0.649(2) 0.047(8) Uiso 1 1 d . . .
H15 H -0.023(6) -0.388(2) 0.792(3) 0.095(15) Uiso 1 1 d . . .
H16 H -0.206(5) -0.418(2) 0.882(3) 0.108(13) Uiso 1 1 d . . .
H18 H -0.604(6) -0.331(2) 0.662(3) 0.100(14) Uiso 1 1 d . . .
H17 H -0.494(6) -0.389(2) 0.802(3) 0.098(15) Uiso 1 1 d . . .

loop_
_atom_site_aniso_label
_atom_site_aniso_U_11
_atom_site_aniso_U_22
_atom_site_aniso_U_33
_atom_site_aniso_U_23
_atom_site_aniso_U_13
_atom_site_aniso_U_12
Pd 0.03597(12) 0.02465(11) 0.03406(12) 0.00045(7) 0.01052(8) -0.00242(8)
Cl 0.0408(3) 0.0473(3) 0.0531(3) 0.0125(2) 0.0053(2) 0.0009(2)
N1 0.0379(8) 0.0275(7) 0.0369(8) 0.0009(6) 0.0112(7) -0.0024(6)
O1 0.0491(9) 0.0415(9) 0.0748(12) -0.0096(8) 0.0291(9) -0.0106(7)
O2 0.0763(13) 0.0765(13) 0.0650(12) -0.0165(10) 0.0214(10) -0.0312(11)
S 0.0470(3) 0.0530(4) 0.0763(4) -0.0086(3) 0.0201(3) -0.0059(3)
C1 0.0471(11) 0.0283(9) 0.0412(11) -0.0009(8) 0.0152(9) -0.0060(8)
C2 0.0414(10) 0.0279(9) 0.0322(9) 0.0005(7) 0.0096(8) -0.0044(7)
C3 0.0389(10) 0.0316(9) 0.0448(11) -0.0002(8) 0.0165(9) -0.0022(8)
C4 0.0442(11) 0.0260(9) 0.0453(11) -0.0015(8) 0.0163(9) 0.0004(8)
C5 0.0383(10) 0.0335(10) 0.0445(11) -0.0012(8) 0.0172(9) -0.0015(8)
C6 0.0461(11) 0.0263(9) 0.0467(11) -0.0034(8) 0.0151(9) 0.0005(8)
C7 0.0386(10) 0.0338(9) 0.0365(10) -0.0015(8) 0.0095(8) -0.0077(8)
C8 0.0529(12) 0.0324(10) 0.0460(12) -0.0008(9) 0.0202(10) -0.0083(9)
C9 0.0618(14) 0.0374(11) 0.0634(15) -0.0122(10) 0.0299(12) -0.0138(10)
C10 0.0581(14) 0.0620(16) 0.0515(14) -0.0215(12) 0.0206(11) -0.0174(12)
C11 0.0654(16) 0.0660(17) 0.0376(13) -0.0028(12) 0.0064(11) -0.0071(13)
C12 0.0599(14) 0.0419(12) 0.0398(12) 0.0022(9) 0.0056(10) -0.0018(11)
C13 0.0900(19) 0.0289(10) 0.0376(11) -0.0050(8) 0.0188(12) -0.0152(11)
C14 0.095(3) 0.0491(15) 0.0576(17) 0.0103(13) 0.0007(17) -0.0117(16)
C15 0.156(4) 0.0501(18) 0.065(2) 0.0081(15) -0.025(3) -0.010(2)
C16 0.239(7) 0.0504(18) 0.0413(18) 0.0043(14) 0.012(3) -0.032(3)
C17 0.213(6) 0.075(2) 0.050(2) -0.0038(17) 0.060(3) -0.035(3)
C18 0.127(3) 0.0567(17) 0.0545(16) -0.0059(13) 0.047(2) -0.0193(19)
C19 0.119(3) 0.082(2) 0.094(3) -0.035(2) -0.010(2) 0.035(2)
C20 0.127(3) 0.109(3) 0.078(2) 0.013(2) 0.030(2) -0.023(3)

loop_
_atom_type_symbol
_atom_type_description
_atom_type_scat_dispersion_real
_atom_type_scat_dispersion_imag
_atom_type_scat_source
C C 0.0033 0.0016 'International Tables Vol C Tables 4.2.6.8 and 6.1.1.4'
H H 0.0000 0.0000 'International Tables Vol C Tables 4.2.6.8 and 6.1.1.4'
Cl Cl 0.1484 0.1585 'International Tables Vol C Tables 4.2.6.8 and 6.1.1.4'
N N 0.0061 0.0033 'International Tables Vol C Tables 4.2.6.8 and 6.1.1.4'
O O 0.0106 0.0060 'International Tables Vol C Tables 4.2.6.8 and 6.1.1.4'
Pd Pd -0.9988 1.0072 'International Tables Vol C Tables 4.2.6.8 and 6.1.1.4'
S S 0.1246 0.1234 'International Tables Vol C Tables 4.2.6.8 and 6.1.1.4'

loop_
_geom_angle_atom_site_label_1
_geom_angle_atom_site_label_2
_geom_angle_atom_site_label_3
_geom_angle
_geom_angle_site_symmetry_1
_geom_angle_site_symmetry_3
_geom_angle_publ_flag
N1 Pd N1 180.00(5) 3_556 . ?
N1 Pd Cl 89.36(5) 3_556 . ?
N1 Pd Cl 90.64(5) . . ?
N1 Pd Cl 90.64(5) 3_556 3_556 ?
N1 Pd Cl 89.36(5) . 3_556 ?
Cl Pd Cl 180.00(3) . 3_556 ?
C5 N1 C4 117.47(17) . . ?
C5 N1 Pd 121.64(14) . . ?
C4 N1 Pd 120.67(13) . . ?
O2 S C20 107.81(17) . . ?
O2 S C19 106.41(17) . . ?
C20 S C19 99.7(2) . . ?
O1 C1 C7 108.59(17) . . ?
O1 C1 C2 105.01(16) . . ?
C7 C1 C2 110.40(16) . . ?
O1 C1 C13 110.66(19) . . ?
C7 C1 C13 112.82(17) . . ?
C2 C1 C13 109.09(17) . . ?
C3 C2 C6 116.83(18) . . ?
C3 C2 C1 119.92(18) . . ?
C6 C2 C1 123.24(18) . . ?
C4 C3 C2 119.9(2) . . ?
N1 C4 C3 122.72(19) . . ?
N1 C5 C6 122.9(2) . . ?
C5 C6 C2 120.08(19) . . ?
C8 C7 C12 118.2(2) . . ?
C8 C7 C1 122.73(18) . . ?
C12 C7 C1 118.81(19) . . ?
C9 C8 C7 120.9(2) . . ?
C10 C9 C8 120.3(2) . . ?
C11 C10 C9 119.3(2) . . ?
C10 C11 C12 120.7(3) . . ?
C11 C12 C7 120.6(2) . . ?
C14 C13 C18 118.6(3) . . ?
C14 C13 C1 122.8(2) . . ?
C18 C13 C1 118.6(3) . . ?
C13 C14 C15 121.1(4) . . ?
C16 C15 C14 120.3(5) . . ?
C15 C16 C17 119.5(4) . . ?
C16 C17 C18 121.2(5) . . ?
C17 C18 C13 119.3(5) . . ?

loop_
_geom_bond_atom_site_label_1
_geom_bond_atom_site_label_2
_geom_bond_distance
_geom_bond_site_symmetry_2
_geom_bond_publ_flag
Pd N1 2.0318(16) 3_556 ?
Pd N1 2.0318(16) . ?
Pd Cl 2.3009(5) . ?
Pd Cl 2.3009(5) 3_556 ?
N1 C5 1.340(3) . ?
N1 C4 1.346(3) . ?
O1 C1 1.420(3) . ?
O2 S 1.500(2) . ?
S C20 1.756(4) . ?
S C19 1.761(4) . ?
C1 C7 1.537(3) . ?
C1 C2 1.541(3) . ?
C1 C13 1.545(3) . ?
C2 C3 1.391(3) . ?
C2 C6 1.392(3) . ?
C3 C4 1.378(3) . ?
C5 C6 1.373(3) . ?
C7 C8 1.391(3) . ?
C7 C12 1.391(3) . ?
C8 C9 1.386(3) . ?
C9 C10 1.385(4) . ?
C10 C11 1.373(4) . ?
C11 C12 1.387(4) . ?
C13 C14 1.359(5) . ?
C13 C18 1.408(4) . ?
C14 C15 1.403(5) . ?
C15 C16 1.357(8) . ?
C16 C17 1.368(8) . ?
C17 C18 1.394(6) . ?

loop_
_geom_hbond_atom_site_label_D
_geom_hbond_atom_site_label_H
_geom_hbond_atom_site_label_A
_geom_hbond_distance_DH
_geom_hbond_distance_HA
_geom_hbond_distance_DA
_geom_hbond_angle_DHA
_geom_hbond_site_symmetry_A
O1 H1O O2 0.86(3) 1.86(3) 2.707(3) 173(3) .
C12 H12 C15 1.02(3) 2.82(3) 3.790(4) 159(2) 4

loop_
_geom_torsion_atom_site_label_1
_geom_torsion_atom_site_label_2
_geom_torsion_atom_site_label_3
_geom_torsion_atom_site_label_4
_geom_torsion
_geom_torsion_site_symmetry_1
_geom_torsion_site_symmetry_2
_geom_torsion_site_symmetry_3
_geom_torsion_site_symmetry_4
_geom_torsion_publ_flag
C4 N1 N1 C5 5.5(3) . . 3_556 3_556 ?
O1 C1 C2 C3 20.3(2) . . . . ?
O1 C1 C1 O1 180.0 . . 3_556 3_556 ?
C3 C2 C1 O1 20.3(2) . . . . ?
C12 C7 C1 O1 65.6(2) . . . . ?
C18 C13 C1 O1 14.3(3) . . . . ?
